data_1535454
loop_
_publ_author_name
'Tikhomirov, G.A.'
'Kemnitz, E.'
'Znamenkov, K.O.'
'Morozov, I.V.'
'Troyanov, S.I.'

_publ_section_title
;
 Anhydrous nitrates and nitrosonium nitratometallates of manganese and
 cobalt, M (N O3)2, N O (Mn (N O3)3), and (N O)2 (Co (N O3)4): synthesis
 and crystal structure
;
_journal_name_full 'Zeitschrift fuer Anorganische und Allgemeine Chemie'
_journal_page_first 269
_journal_page_last 273
_journal_volume 628
_journal_year 2002
_chemical_formula_sum 'Mn N2 O6'
_chemical_name_systematic 'Mn (N O3)2'
_space_group_IT_number 205
_symmetry_space_group_name_Hall '-P 2ac 2ab 3'
_symmetry_space_group_name_H-M 'P a -3'
_cell_angle_alpha 90
_cell_angle_beta 90
_cell_angle_gamma 90
_cell_formula_units_Z 4
_cell_length_a 7.527
_cell_length_b 7.527
_cell_length_c 7.527
_cell_volume 426.448
_citation_journal_id_ASTM ZAACAB
_cod_data_source_file Tikhomirov_ZAACAB_2002_318.cif
_cod_data_source_block Mn1N2O6
_cod_original_cell_volume 426.4477
_cod_original_formula_sum 'Mn1 N2 O6'
_cod_database_code 1535454

loop_
_symmetry_equiv_pos_as_xyz
x,y,z
-x+1/2,-y,z+1/2
x+1/2,-y+1/2,-z
-x,y+1/2,-z+1/2
z,x,y
-z+1/2,-x,y+1/2
z+1/2,-x+1/2,-y
-z,x+1/2,-y+1/2
y,z,x
y+1/2,-z+1/2,-x
-y,z+1/2,-x+1/2
-y+1/2,-z,x+1/2
-x,-y,-z
x-1/2,y,-z-1/2
-x-1/2,y-1/2,z
x,-y-1/2,z-1/2
-z,-x,-y
z-1/2,x,-y-1/2
-z-1/2,x-1/2,y
z,-x-1/2,y-1/2
-y,-z,-x
-y-1/2,z-1/2,x
y,-z-1/2,x-1/2
y-1/2,z,-x-1/2

loop_
_atom_site_label
_atom_site_type_symbol
_atom_site_fract_x
_atom_site_fract_y
_atom_site_fract_z
_atom_site_occupancy
_atom_site_U_iso_or_equiv
Mn1 Mn+2 0.5 0.5 0 1 0.0
N1 N+5 0.3361 0.1639 -0.1639 1 0.0
O1 O-2 0.4597 0.2659 -0.1794 1 0.0
